data_4089515
loop_
_publ_author_name
'Schaper, Lars-Arne'
'Wei, Xuhui'
'Hock, Sebastian J.'
'P\"othig, Alexander'
'\"Ofele, Karl'
'Cokoja, Mirza'
'Herrmann, Wolfgang A.'
'K\"uhn, Fritz E.'

_publ_section_title
;
 Gold(I) Complexes with &#x201C;Normal&#x201D; 1,2,3-Triazolylidene
 Ligands: Synthesis and Catalytic Properties
;
_journal_issue 11
_journal_name_full Organometallics
_journal_page_first 3376
_journal_paper_doi 10.1021/om400318p
_journal_volume 32
_journal_year 2013
_chemical_formula_moiety 'C21 H23 Au Cl N3'
_chemical_formula_sum 'C21 H23 Au Cl N3'
_chemical_formula_weight 549.84
_space_group_IT_number 61
_space_group_name_Hall '-P 2ac 2ab'
_space_group_name_H-M_alt 'P b c a'
_symmetry_cell_setting orthorhombic
_symmetry_Int_Tables_number 61
_symmetry_space_group_name_Hall '-P 2ac 2ab'
_symmetry_space_group_name_H-M 'P b c a'
_atom_sites_solution_hydrogens geom
_atom_sites_solution_primary direct
_atom_sites_solution_secondary difmap
_cell_angle_alpha 90
_cell_angle_beta 90
_cell_angle_gamma 90
_cell_formula_units_Z 8
_cell_length_a 9.7218(6)
_cell_length_b 17.9719(11)
_cell_length_c 22.2856(13)
_cell_measurement_reflns_used 9366
_cell_measurement_temperature 123
_cell_measurement_theta_max 27.4226
_cell_measurement_theta_min 2.4431
_cell_volume 3893.7(4)
_computing_cell_refinement 'SAINT (Bruker, 2008b)'
_computing_data_collection 'APEX II Control Software (Bruker, 2008a)'
_computing_data_reduction 'SAINT (Bruker, 2008b)'
_computing_molecular_graphics 'PLATON (Spek, 2011)'
_computing_publication_material 'PLATON (Spek, 2011), enCIFer (Allen, 2004)'
_computing_structure_refinement 'SHELXL97 (Sheldrick, 1997), SHELXLE (Huebschle, 2011)'
_computing_structure_solution 'SHELXS97 (Sheldrick, 1997)'
_diffrn_ambient_temperature 123
_diffrn_detector ' CCD plate '
_diffrn_detector_area_resol_mean 16
_diffrn_measured_fraction_theta_full 0.971
_diffrn_measured_fraction_theta_max 0.971
_diffrn_measurement_device ' \k-geometry diffractometer '
_diffrn_measurement_device_type ' Bruker APEX-II CCD '
_diffrn_measurement_method ' phi- and omega-rotation '
_diffrn_radiation_monochromator 'MONTEL optic'
_diffrn_radiation_probe x-ray
_diffrn_radiation_source 'rotating anode FR591'
_diffrn_radiation_type MoK\a
_diffrn_radiation_wavelength 0.71073
_diffrn_reflns_av_R_equivalents 0.0604
_diffrn_reflns_av_sigmaI/netI 0.0246
_diffrn_reflns_limit_h_max 11
_diffrn_reflns_limit_h_min -11
_diffrn_reflns_limit_k_max 21
_diffrn_reflns_limit_k_min -21
_diffrn_reflns_limit_l_max 26
_diffrn_reflns_limit_l_min -26
_diffrn_reflns_number 115533
_diffrn_reflns_reduction_process
;
;
_diffrn_reflns_theta_full 25.36
_diffrn_reflns_theta_max 25.36
_diffrn_reflns_theta_min 1.83
_exptl_absorpt_coefficient_mu 7.703
_exptl_absorpt_correction_T_max 0.819
_exptl_absorpt_correction_T_min 0.356
_exptl_absorpt_correction_type multi-scan
_exptl_absorpt_process_details 'SADABS, Bruker, 2008b'
_exptl_crystal_colour yellow
_exptl_crystal_density_diffrn 1.876
_exptl_crystal_density_method 'Not Measured'
_exptl_crystal_description fragment
_exptl_crystal_F_000 2128
_exptl_crystal_size_max 0.170
_exptl_crystal_size_mid 0.160
_exptl_crystal_size_min 0.030
_refine_diff_density_max 0.414
_refine_diff_density_min -0.457
_refine_diff_density_rms 0.094
_refine_ls_extinction_method none
_refine_ls_goodness_of_fit_ref 1.020
_refine_ls_hydrogen_treatment constr
_refine_ls_matrix_type full
_refine_ls_number_parameters 236
_refine_ls_number_reflns 3460
_refine_ls_number_restraints 0
_refine_ls_restrained_S_all 1.020
_refine_ls_R_factor_all 0.0300
_refine_ls_R_factor_gt 0.0157
_refine_ls_shift/su_max 0.010
_refine_ls_shift/su_mean 0.000
_refine_ls_structure_factor_coef Fsqd
_refine_ls_weighting_details 'calc w=1/[\s^2^(Fo^2^)+(0.0032P)^2^+5.9178P] where P=(Fo^2^+2Fc^2^)/3'
_refine_ls_weighting_scheme calc
_refine_ls_wR_factor_gt 0.0255
_refine_ls_wR_factor_ref 0.0272
_reflns_number_gt 2905
_reflns_number_total 3460
_reflns_threshold_expression I>2\s(I)
_cod_data_source_file om400318p_si_002.cif
_cod_data_source_block Compound_2a
_cod_depositor_comments
;
The following automatic conversions were performed:

data item '_symmetry_cell_setting' value 'Orthorhombic' was changed
to 'orthorhombic' in accordance with the
/home/saulius/struct/COD-crude-data/automatic-downloads/DataCite-retrospective/ACS/depositions/lib/dictionaries/cif_core.dic
dictionary named 'cif_core.dic' version 2.4.2 last updated on
2011-04-26.

Automatic conversion script
Id: cif_fix_values 6909 2019-04-08 15:41:33Z antanas 
;
_cod_database_code 4089515

loop_
_symmetry_equiv_pos_site_id
_symmetry_equiv_pos_as_xyz
1 x,y,z
2 1/2-x,-y,1/2+z
3 1/2+x,1/2-y,-z
4 -x,1/2+y,1/2-z
5 -x,-y,-z
6 1/2+x,y,1/2-z
7 1/2-x,1/2+y,z
8 x,1/2-y,1/2+z

loop_
_atom_site_aniso_label
_atom_site_aniso_U_11
_atom_site_aniso_U_22
_atom_site_aniso_U_33
_atom_site_aniso_U_23
_atom_site_aniso_U_13
_atom_site_aniso_U_12
Au1 0.0118(1) 0.0106(1) 0.0098(1) -0.0002(1) 0.0010(1) -0.0011(1)
Cl1 0.0154(3) 0.0161(3) 0.0129(3) 0.0020(3) 0.0020(3) -0.0018(3)
N1 0.0092(11) 0.0097(11) 0.0120(11) 0.0003(9) 0.0007(9) -0.0015(9)
N2 0.0140(11) 0.0108(11) 0.0104(11) 0.0005(9) -0.0001(9) -0.0030(10)
N3 0.0152(11) 0.0122(11) 0.0126(11) -0.0017(10) -0.0015(9) -0.0023(10)
C1 0.0113(13) 0.0115(13) 0.0114(13) -0.0012(11) 0.0006(11) 0.0029(11)
C2 0.0109(14) 0.0122(13) 0.0107(13) 0.0024(11) -0.0003(11) 0.0027(11)
C3 0.0126(12) 0.0098(13) 0.0146(13) -0.0008(12) -0.0027(12) 0.0030(10)
C4 0.0128(13) 0.0108(13) 0.0163(14) -0.0013(12) 0.0008(11) 0.0000(12)
C5 0.0155(14) 0.0161(14) 0.0116(13) 0.0008(11) 0.0017(12) 0.0043(12)
C6 0.0205(15) 0.0147(14) 0.0157(14) -0.0017(12) -0.0044(12) 0.0048(12)
C7 0.0234(15) 0.0127(14) 0.0198(15) 0.0018(12) -0.0047(13) -0.0055(13)
C8 0.0235(15) 0.0137(13) 0.0127(13) 0.0023(11) -0.0019(12) -0.0018(12)
C9 0.0367(18) 0.0180(15) 0.0209(15) -0.0041(13) -0.0035(14) -0.0045(14)
C10 0.0175(15) 0.0068(12) 0.0103(13) 0.0009(11) 0.0024(12) 0.0006(11)
C11 0.0118(14) 0.0129(13) 0.0187(14) 0.0005(11) 0.0006(12) -0.0018(12)
C12 0.0238(15) 0.0140(15) 0.0141(14) 0.0011(11) -0.0054(12) -0.0015(12)
C13 0.0269(15) 0.0129(14) 0.0114(13) 0.0015(12) 0.0025(12) -0.0002(13)
C14 0.0164(14) 0.0173(15) 0.0189(14) 0.0049(12) 0.0053(12) 0.0005(12)
C15 0.0133(13) 0.0129(14) 0.0168(14) 0.0014(12) -0.0029(11) 0.0014(12)
C16 0.0122(12) 0.0083(12) 0.0100(13) -0.0033(10) 0.0017(11) 0.0000(10)
C17 0.0145(13) 0.0142(13) 0.0122(13) -0.0002(11) 0.0017(12) 0.0001(11)
C18 0.0146(14) 0.0175(14) 0.0199(14) -0.0029(12) 0.0002(12) -0.0024(12)
C19 0.0225(14) 0.0130(13) 0.0228(14) -0.0038(12) 0.0000(15) -0.0039(13)
C20 0.0222(14) 0.0107(13) 0.0142(13) -0.0005(12) 0.0003(13) 0.0011(12)
C21 0.0138(14) 0.0130(14) 0.0123(14) -0.0015(11) -0.0004(11) 0.0006(11)

loop_
_atom_site_label
_atom_site_type_symbol
_atom_site_thermal_displace_type
_atom_site_fract_x
_atom_site_fract_y
_atom_site_fract_z
_atom_site_occupancy
_atom_site_U_iso_or_equiv
_atom_site_calc_flag
_atom_site_refinement_flags
Au1 Au Uani 0.95954(1) 1.07669(1) 0.66861(1) 1.000 0.0108(1) d .
Cl1 Cl Uani 1.08124(6) 1.13456(3) 0.59404(3) 1.000 0.0148(2) d .
N1 N Uani 0.8564(2) 1.02973(11) 0.78970(9) 1.000 0.0103(6) d .
N2 N Uani 0.7848(2) 0.97332(11) 0.81686(9) 1.000 0.0117(6) d .
N3 N Uani 0.7370(2) 0.92619(12) 0.77658(9) 1.000 0.0133(6) d .
C1 C Uani 0.8566(3) 1.01809(13) 0.72957(11) 1.000 0.0114(8) d .
C2 C Uani 0.7773(3) 0.95206(14) 0.72282(11) 1.000 0.0113(8) d .
C3 C Uani 0.7338(2) 0.91172(13) 0.66826(11) 1.000 0.0123(7) d .
C4 C Uani 0.7774(3) 0.93223(14) 0.61097(11) 1.000 0.0133(8) d .
C5 C Uani 0.7381(3) 0.89133(14) 0.56088(11) 1.000 0.0144(8) d .
C6 C Uani 0.6535(3) 0.82963(14) 0.56637(12) 1.000 0.0170(8) d .
C7 C Uani 0.6064(3) 0.81050(14) 0.62343(12) 1.000 0.0186(8) d .
C8 C Uani 0.6458(3) 0.85056(14) 0.67347(12) 1.000 0.0166(8) d .
C9 C Uani 0.6141(3) 0.78445(15) 0.51195(12) 1.000 0.0252(9) d .
C10 C Uani 0.7717(3) 0.95738(13) 0.87996(11) 1.000 0.0115(8) d .
C11 C Uani 0.8845(3) 0.95890(14) 0.91756(11) 1.000 0.0145(8) d .
C12 C Uani 0.8663(3) 0.93885(13) 0.97741(11) 1.000 0.0173(8) d .
C13 C Uani 0.7380(3) 0.91738(14) 0.99797(11) 1.000 0.0171(8) d .
C14 C Uani 0.6270(3) 0.91449(14) 0.95911(11) 1.000 0.0175(8) d .
C15 C Uani 0.6433(3) 0.93423(13) 0.89955(11) 1.000 0.0143(8) d .
C16 C Uani 0.9006(3) 1.09768(12) 0.82319(11) 1.000 0.0102(7) d .
C17 C Uani 1.0576(3) 1.10347(14) 0.82510(11) 1.000 0.0136(8) d .
C18 C Uani 1.1019(3) 1.17305(14) 0.85926(12) 1.000 0.0173(8) d .
C19 C Uani 1.0354(3) 1.24357(14) 0.83403(13) 1.000 0.0194(8) d .
C20 C Uani 0.8789(3) 1.23611(13) 0.83193(12) 1.000 0.0157(8) d .
C21 C Uani 0.8354(3) 1.16766(13) 0.79604(11) 1.000 0.0130(8) d .
H4 H Uiso 0.83460 0.97470 0.60610 1.000 0.0160 c R
H5 H Uiso 0.76980 0.90590 0.52230 1.000 0.0170 c R
H7 H Uiso 0.54630 0.76920 0.62800 1.000 0.0220 c R
H8 H Uiso 0.61260 0.83640 0.71190 1.000 0.0200 c R
H9A H Uiso 0.51480 0.77510 0.51240 1.000 0.0380 c R
H9B H Uiso 0.66340 0.73690 0.51260 1.000 0.0380 c R
H9C H Uiso 0.63850 0.81200 0.47550 1.000 0.0380 c R
H11 H Uiso 0.97240 0.97330 0.90300 1.000 0.0170 c R
H12 H Uiso 0.94220 0.93990 1.00420 1.000 0.0210 c R
H13 H Uiso 0.72610 0.90450 1.03900 1.000 0.0200 c R
H14 H Uiso 0.53950 0.89890 0.97340 1.000 0.0210 c R
H15 H Uiso 0.56780 0.93200 0.87250 1.000 0.0170 c R
H16 H Uiso 0.86700 1.09290 0.86540 1.000 0.0120 c R
H17A H Uiso 1.09610 1.05880 0.84500 1.000 0.0160 c R
H17B H Uiso 1.09410 1.10550 0.78370 1.000 0.0160 c R
H18A H Uiso 1.20320 1.17790 0.85710 1.000 0.0210 c R
H18B H Uiso 1.07620 1.16760 0.90200 1.000 0.0210 c R
H19A H Uiso 1.06060 1.28660 0.85950 1.000 0.0230 c R
H19B H Uiso 1.07080 1.25290 0.79310 1.000 0.0230 c R
H20A H Uiso 0.84270 1.23220 0.87330 1.000 0.0190 c R
H20B H Uiso 0.83890 1.28120 0.81330 1.000 0.0190 c R
H21A H Uiso 0.86520 1.17320 0.75380 1.000 0.0160 c R
H21B H Uiso 0.73400 1.16300 0.79660 1.000 0.0160 c R

loop_
_atom_type_symbol
_atom_type_description
_atom_type_scat_dispersion_real
_atom_type_scat_dispersion_imag
_atom_type_scat_source
C C 0.0033 0.0016 ' International Tables Vol C Tables 4.2.6.8 and 6.1.1.4'
H H 0.0000 0.0000 ' International Tables Vol C Tables 4.2.6.8 and 6.1.1.4'
Au Au -2.0133 8.8022 ' International Tables Vol C Tables 4.2.6.8 and 6.1.1.4'
Cl Cl 0.1484 0.1585 ' International Tables Vol C Tables 4.2.6.8 and 6.1.1.4'
N N 0.0061 0.0033 ' International Tables Vol C Tables 4.2.6.8 and 6.1.1.4'

loop_
_geom_angle_atom_site_label_1
_geom_angle_atom_site_label_2
_geom_angle_atom_site_label_3
_geom_angle
_geom_angle_publ_flag
Cl1 Au1 C1 174.98(7) yes
N2 N1 C1 108.84(19) yes
N2 N1 C16 122.00(19) yes
C1 N1 C16 128.3(2) yes
N1 N2 N3 110.70(19) yes
N1 N2 C10 128.5(2) yes
N3 N2 C10 120.4(2) yes
N2 N3 C2 106.4(2) yes
Au1 C1 N1 126.43(18) yes
Au1 C1 C2 129.93(18) yes
N1 C1 C2 103.4(2) yes
N3 C2 C1 110.6(2) yes
N3 C2 C3 118.7(2) yes
C1 C2 C3 130.6(2) no
C2 C3 C4 122.5(2) no
C2 C3 C8 119.5(2) no
C4 C3 C8 118.0(2) no
C3 C4 C5 120.8(2) no
C4 C5 C6 121.0(2) no
C5 C6 C7 118.2(2) no
C5 C6 C9 120.7(2) no
C7 C6 C9 121.1(2) no
C6 C7 C8 121.1(2) no
C3 C8 C7 120.8(2) no
N2 C10 C11 121.2(2) yes
N2 C10 C15 116.5(2) yes
C11 C10 C15 122.0(2) no
C10 C11 C12 118.4(3) no
C11 C12 C13 120.3(3) no
C12 C13 C14 120.4(2) no
C13 C14 C15 120.1(3) no
C10 C15 C14 118.8(3) no
N1 C16 C17 110.9(2) yes
N1 C16 C21 110.8(2) yes
C17 C16 C21 111.6(2) no
C16 C17 C18 110.6(2) no
C17 C18 C19 112.1(2) no
C18 C19 C20 111.1(2) no
C19 C20 C21 111.3(2) no
C16 C21 C20 109.9(2) no
C3 C4 H4 120.00 no
C5 C4 H4 120.00 no
C4 C5 H5 119.00 no
C6 C5 H5 120.00 no
C6 C7 H7 119.00 no
C8 C7 H7 119.00 no
C3 C8 H8 120.00 no
C7 C8 H8 120.00 no
C6 C9 H9A 110.00 no
C6 C9 H9B 109.00 no
C6 C9 H9C 109.00 no
H9A C9 H9B 109.00 no
H9A C9 H9C 109.00 no
H9B C9 H9C 110.00 no
C10 C11 H11 121.00 no
C12 C11 H11 121.00 no
C11 C12 H12 120.00 no
C13 C12 H12 120.00 no
C12 C13 H13 120.00 no
C14 C13 H13 120.00 no
C13 C14 H14 120.00 no
C15 C14 H14 120.00 no
C10 C15 H15 121.00 no
C14 C15 H15 121.00 no
N1 C16 H16 108.00 no
C17 C16 H16 108.00 no
C21 C16 H16 108.00 no
C16 C17 H17A 110.00 no
C16 C17 H17B 110.00 no
C18 C17 H17A 110.00 no
C18 C17 H17B 110.00 no
H17A C17 H17B 108.00 no
C17 C18 H18A 109.00 no
C17 C18 H18B 109.00 no
C19 C18 H18A 109.00 no
C19 C18 H18B 109.00 no
H18A C18 H18B 108.00 no
C18 C19 H19A 109.00 no
C18 C19 H19B 109.00 no
C20 C19 H19A 109.00 no
C20 C19 H19B 109.00 no
H19A C19 H19B 108.00 no
C19 C20 H20A 109.00 no
C19 C20 H20B 109.00 no
C21 C20 H20A 109.00 no
C21 C20 H20B 109.00 no
H20A C20 H20B 108.00 no
C16 C21 H21A 110.00 no
C16 C21 H21B 110.00 no
C20 C21 H21A 110.00 no
C20 C21 H21B 110.00 no
H21A C21 H21B 108.00 no

loop_
_geom_bond_atom_site_label_1
_geom_bond_atom_site_label_2
_geom_bond_distance
_geom_bond_publ_flag
Au1 Cl1 2.2898(6) yes
Au1 C1 1.989(3) yes
N1 N2 1.371(3) yes
N1 C1 1.356(3) yes
N1 C16 1.494(3) yes
N2 N3 1.319(3) yes
N2 C10 1.441(3) yes
N3 C2 1.344(3) yes
C1 C2 1.423(4) no
C2 C3 1.478(3) no
C3 C4 1.395(3) no
C3 C8 1.398(3) no
C4 C5 1.390(4) no
C5 C6 1.386(4) no
C6 C7 1.395(4) no
C6 C9 1.509(4) no
C7 C8 1.382(4) no
C10 C11 1.380(4) no
C10 C15 1.386(4) no
C11 C12 1.393(3) no
C12 C13 1.384(4) no
C13 C14 1.385(4) no
C14 C15 1.383(3) no
C16 C17 1.531(4) no
C16 C21 1.533(3) no
C17 C18 1.526(4) no
C18 C19 1.530(4) no
C19 C20 1.528(4) no
C20 C21 1.527(3) no
C4 H4 0.9500 no
C5 H5 0.9500 no
C7 H7 0.9500 no
C8 H8 0.9500 no
C9 H9A 0.9800 no
C9 H9B 0.9800 no
C9 H9C 0.9800 no
C11 H11 0.9500 no
C12 H12 0.9500 no
C13 H13 0.9500 no
C14 H14 0.9500 no
C15 H15 0.9500 no
C16 H16 1.0000 no
C17 H17A 0.9900 no
C17 H17B 0.9900 no
C18 H18A 0.9900 no
C18 H18B 0.9900 no
C19 H19A 0.9900 no
C19 H19B 0.9900 no
C20 H20A 0.9900 no
C20 H20B 0.9900 no
C21 H21A 0.9900 no
C21 H21B 0.9900 no

loop_
_geom_hbond_atom_site_label_D
_geom_hbond_atom_site_label_H
_geom_hbond_atom_site_label_A
_geom_hbond_distance_DH
_geom_hbond_distance_HA
_geom_hbond_distance_DA
_geom_hbond_angle_DHA
_geom_hbond_site_symmetry_A
_geom_hbond_publ_flag
C7 H7 Cl1 0.9500 2.8200 3.709(3) 156.00 7_645 yes
C8 H8 N3 0.9500 2.4800 2.813(3) 101.00 . yes

loop_
_geom_torsion_atom_site_label_1
_geom_torsion_atom_site_label_2
_geom_torsion_atom_site_label_3
_geom_torsion_atom_site_label_4
_geom_torsion
_geom_torsion_publ_flag
C1 N1 N2 N3 -0.9(3) no
C1 N1 N2 C10 171.7(2) no
C16 N1 N2 N3 169.1(2) no
C16 N1 N2 C10 -18.3(3) no
N2 N1 C1 Au1 -173.79(17) no
N2 N1 C1 C2 1.5(3) no
C16 N1 C1 Au1 17.1(4) no
C16 N1 C1 C2 -167.7(2) no
N2 N1 C16 C17 116.7(2) no
N2 N1 C16 C21 -118.9(2) no
C1 N1 C16 C17 -75.5(3) no
C1 N1 C16 C21 48.9(3) no
N1 N2 N3 C2 -0.2(3) no
C10 N2 N3 C2 -173.5(2) no
N1 N2 C10 C11 -45.0(4) no
N1 N2 C10 C15 140.5(2) no
N3 N2 C10 C11 127.0(2) no
N3 N2 C10 C15 -47.5(3) no
N2 N3 C2 C1 1.1(3) no
N2 N3 C2 C3 -177.7(2) no
Au1 C1 C2 N3 173.4(2) no
Au1 C1 C2 C3 -8.0(5) no
N1 C1 C2 N3 -1.6(3) no
N1 C1 C2 C3 177.0(3) no
N3 C2 C3 C4 -176.3(2) no
N3 C2 C3 C8 3.7(4) no
C1 C2 C3 C4 5.2(4) no
C1 C2 C3 C8 -174.9(3) no
C2 C3 C4 C5 177.7(2) no
C8 C3 C4 C5 -2.2(4) no
C2 C3 C8 C7 -178.2(2) no
C4 C3 C8 C7 1.7(4) no
C3 C4 C5 C6 0.7(4) no
C4 C5 C6 C7 1.3(4) no
C4 C5 C6 C9 -178.5(3) no
C5 C6 C7 C8 -1.8(4) no
C9 C6 C7 C8 178.1(3) no
C6 C7 C8 C3 0.2(4) no
N2 C10 C11 C12 -176.4(2) no
C15 C10 C11 C12 -2.2(4) no
N2 C10 C15 C14 176.7(2) no
C11 C10 C15 C14 2.2(4) no
C10 C11 C12 C13 0.6(4) no
C11 C12 C13 C14 1.0(4) no
C12 C13 C14 C15 -1.0(4) no
C13 C14 C15 C10 -0.6(4) no
N1 C16 C17 C18 179.89(19) no
C21 C16 C17 C18 55.9(3) no
N1 C16 C21 C20 178.5(2) no
C17 C16 C21 C20 -57.5(3) no
C16 C17 C18 C19 -54.2(3) no
C17 C18 C19 C20 54.4(3) no
C18 C19 C20 C21 -55.9(3) no
C19 C20 C21 C16 57.2(3) no
